data_7101329
loop_
_publ_author_name
'Robert W. McGaff'
'Matthew J. Bierman'
'Ilia Guzei'
'Heidi M. Kieler'
'Peter J. Liska'

_publ_section_title
;
Chiral iron(III) and cobalt(III) complexes containing
a new pentadentate "helmet" phthalocyaninato ligand
;
_journal_issue 31
_journal_name_full 'Chemical Communications'
_journal_paper_doi 10.1039/b606537f
_journal_year 2006
_chemical_formula_moiety 'C43 H32 Co N11 O3'
_chemical_formula_sum 'C43 H32 Co N11 O3'
_chemical_formula_weight 809.73
_chemical_name_systematic
;
?
;
_space_group_IT_number 14
_space_group_name_Hall '-P 2yn'
_space_group_name_H-M_alt 'P 1 21/n 1'
_symmetry_cell_setting monoclinic
_symmetry_Int_Tables_number 14
_symmetry_space_group_name_Hall '-P 2yn'
_symmetry_space_group_name_H-M 'P 1 21/n 1'
_atom_sites_solution_hydrogens geom
_atom_sites_solution_primary direct
_atom_sites_solution_secondary difmap
_audit_creation_method SHELXL-97
_cell_angle_alpha 90.00
_cell_angle_beta 109.9950(10)
_cell_angle_gamma 90.00
_cell_formula_units_Z 4
_cell_length_a 14.9142(7)
_cell_length_b 13.6308(7)
_cell_length_c 18.7876(9)
_cell_measurement_reflns_used 11459
_cell_measurement_temperature 100(2)
_cell_measurement_theta_max 26.3721
_cell_measurement_theta_min 2.1421
_cell_volume 3589.2(3)
_computing_cell_refinement 'SAINT Ver. 6.22 (Bruker-AXS, 2003)'
_computing_data_collection 'SMART Ver. 5.622 (Bruker-AXS, 2003)'
_computing_data_reduction 'SAINT Ver. 6.22'
_computing_molecular_graphics 'SHELXTL Ver. 6.10'
_computing_publication_material 'SHELXTL Ver. 6.10'
_computing_structure_refinement 'SHELXTL Ver. 6.10'
_computing_structure_solution 'SHELXTL Ver. 6.10 (Bruker-AXS, 2003)'
_diffrn_ambient_temperature 100(2)
_diffrn_measured_fraction_theta_full 0.997
_diffrn_measured_fraction_theta_max 0.997
_diffrn_measurement_device_type 'Bruker CCD-1000 area detector'
_diffrn_measurement_method '0.30\% \w scans'
_diffrn_radiation_monochromator graphite
_diffrn_radiation_source 'fine-focus sealed tube'
_diffrn_radiation_type Mo-K\a
_diffrn_radiation_wavelength 0.71073
_diffrn_reflns_av_R_equivalents 0.0291
_diffrn_reflns_av_sigmaI/netI 0.0249
_diffrn_reflns_limit_h_max 18
_diffrn_reflns_limit_h_min -18
_diffrn_reflns_limit_k_max 17
_diffrn_reflns_limit_k_min -17
_diffrn_reflns_limit_l_max 23
_diffrn_reflns_limit_l_min -23
_diffrn_reflns_number 29092
_diffrn_reflns_theta_full 26.39
_diffrn_reflns_theta_max 26.39
_diffrn_reflns_theta_min 2.08
_diffrn_standards_number 0
_exptl_absorpt_coefficient_mu 0.539
_exptl_absorpt_correction_T_max 0.8593
_exptl_absorpt_correction_T_min 0.8213
_exptl_absorpt_correction_type multi-scan
_exptl_absorpt_process_details
;
SADABS (Bruker-AXS, 2003)
;
_exptl_crystal_colour colorless
_exptl_crystal_density_diffrn 1.498
_exptl_crystal_density_method 'not measured'
_exptl_crystal_description block
_exptl_crystal_F_000 1672
_exptl_crystal_size_max 0.38
_exptl_crystal_size_mid 0.34
_exptl_crystal_size_min 0.29
_refine_diff_density_max 1.251
_refine_diff_density_min -0.354
_refine_diff_density_rms 0.069
_refine_ls_extinction_method none
_refine_ls_goodness_of_fit_ref 1.028
_refine_ls_hydrogen_treatment constr
_refine_ls_matrix_type full
_refine_ls_number_parameters 531
_refine_ls_number_reflns 7332
_refine_ls_number_restraints 0
_refine_ls_restrained_S_all 1.028
_refine_ls_R_factor_all 0.0465
_refine_ls_R_factor_gt 0.0384
_refine_ls_shift/su_max 0.002
_refine_ls_shift/su_mean 0.000
_refine_ls_structure_factor_coef Fsqd
_refine_ls_weighting_details 'calc w=1/[\s^2^(Fo^2^)+(0.0595P)^2^+2.9298P] where P=(Fo^2^+2Fc^2^)/3'
_refine_ls_weighting_scheme calc
_refine_ls_wR_factor_gt 0.1019
_refine_ls_wR_factor_ref 0.1077
_reflns_number_gt 6283
_reflns_number_total 7332
_reflns_threshold_expression I>2\s(I)
_cod_data_source_file b606537f.txt
_cod_depositor_comments
;
The following automatic conversions were performed:
'_symmetry_cell_setting' value 'Monoclinic' changed to 'monoclinic'
according to '/home/saulius/struct/CIF-dictionaries/cif_core.dic'
dictionary named 'cif_core.dic' version 2.4.1 from 2010-06-29.

Automatic conversion script
Id: cif_fix_enum 1527 2010-12-29 10:47:43Z saulius 
;
_cod_original_sg_symbol_Hall '-P 2yn '
_cod_original_sg_symbol_H-M 'P 1 21/n 1 '
_cod_database_code 7101329

loop_
_symmetry_equiv_pos_as_xyz
'x, y, z'
'-x+1/2, y+1/2, -z+1/2'
'-x, -y, -z'
'x-1/2, -y-1/2, z-1/2'

loop_
_atom_site_label
_atom_site_type_symbol
_atom_site_fract_x
_atom_site_fract_y
_atom_site_fract_z
_atom_site_U_iso_or_equiv
_atom_site_adp_type
_atom_site_occupancy
_atom_site_symmetry_multiplicity
_atom_site_calc_flag
_atom_site_refinement_flags
Co Co 0.541501(18) 0.455900(19) 0.760028(14) 0.01603(9) Uani 1 1 d .
N1 N 0.58238(12) 0.45652(12) 0.67481(9) 0.0194(3) Uani 1 1 d .
N2 N 0.44439(12) 0.38079(13) 0.58347(9) 0.0218(4) Uani 1 1 d .
N3 N 0.41738(12) 0.43397(12) 0.69621(9) 0.0188(3) Uani 1 1 d .
N4 N 0.33179(12) 0.43619(12) 0.78751(9) 0.0199(3) Uani 1 1 d .
N5 N 0.50338(11) 0.44331(12) 0.84606(9) 0.0175(3) Uani 1 1 d .
N6 N 0.65895(12) 0.43613(12) 0.94337(9) 0.0200(4) Uani 1 1 d .
N7 N 0.66318(11) 0.49100(12) 0.82350(9) 0.0172(3) Uani 1 1 d .
N8 N 0.74315(12) 0.52027(12) 0.73069(9) 0.0199(3) Uani 1 1 d .
N9 N 0.34219(11) 0.58322(13) 0.72069(9) 0.0192(3) Uani 1 1 d .
N10 N 0.51337(11) 0.58906(12) 0.75052(9) 0.0172(3) Uani 1 1 d .
N11 N 0.67090(11) 0.65443(12) 0.77274(9) 0.0182(3) Uani 1 1 d .
O1 O 0.57204(10) 0.31280(10) 0.76509(8) 0.0213(3) Uani 1 1 d .
H1O H 0.6306 0.3035 0.7743 0.032 Uiso 1 1 calc R
O2 O 0.74885(11) 0.77807(12) 0.69815(9) 0.0300(3) Uani 1 1 d .
H2O H 0.7307 0.7422 0.7270 0.045 Uiso 1 1 calc R
O3 O 0.17504(12) 0.64884(16) 0.74599(12) 0.0492(5) Uani 1 1 d .
H3O H 0.2231 0.6363 0.7339 0.074 Uiso 1 1 calc R
C1 C 0.67629(14) 0.47653(15) 0.67822(11) 0.0202(4) Uani 1 1 d .
C2 C 0.68657(15) 0.43799(15) 0.60762(11) 0.0217(4) Uani 1 1 d .
C3 C 0.76359(16) 0.43753(16) 0.58258(12) 0.0252(4) Uani 1 1 d .
H3 H 0.8236 0.4642 0.6123 0.030 Uiso 1 1 calc R
C4 C 0.74905(17) 0.39595(17) 0.51155(13) 0.0298(5) Uani 1 1 d .
H4 H 0.8005 0.3935 0.4927 0.036 Uiso 1 1 calc R
C5 C 0.66099(18) 0.35818(17) 0.46801(12) 0.0300(5) Uani 1 1 d .
H5 H 0.6535 0.3303 0.4200 0.036 Uiso 1 1 calc R
C6 C 0.58344(17) 0.36025(16) 0.49307(12) 0.0265(5) Uani 1 1 d .
H6 H 0.5228 0.3357 0.4628 0.032 Uiso 1 1 calc R
C7 C 0.59841(15) 0.39969(15) 0.56409(11) 0.0223(4) Uani 1 1 d .
C8 C 0.53438(15) 0.41101(15) 0.60877(11) 0.0204(4) Uani 1 1 d .
C9 C 0.38894(14) 0.40395(14) 0.62567(11) 0.0199(4) Uani 1 1 d .
C10 C 0.28382(15) 0.40238(15) 0.59475(12) 0.0220(4) Uani 1 1 d .
C11 C 0.22094(16) 0.36808(16) 0.52629(12) 0.0269(5) Uani 1 1 d .
H11 H 0.2433 0.3388 0.4896 0.032 Uiso 1 1 calc R
C12 C 0.12409(16) 0.37823(17) 0.51357(13) 0.0310(5) Uani 1 1 d .
H12 H 0.0792 0.3540 0.4678 0.037 Uiso 1 1 calc R
C13 C 0.09169(16) 0.42305(17) 0.56644(13) 0.0293(5) Uani 1 1 d .
H13 H 0.0250 0.4296 0.5560 0.035 Uiso 1 1 calc R
C14 C 0.15522(15) 0.45878(16) 0.63468(12) 0.0250(4) Uani 1 1 d .
H14 H 0.1330 0.4908 0.6704 0.030 Uiso 1 1 calc R
C15 C 0.25163(14) 0.44586(15) 0.64844(11) 0.0212(4) Uani 1 1 d .
C16 C 0.33796(13) 0.47477(15) 0.71658(11) 0.0194(4) Uani 1 1 d .
C17 C 0.40983(14) 0.42494(14) 0.84351(11) 0.0188(4) Uani 1 1 d .
C18 C 0.41523(14) 0.38773(14) 0.91901(11) 0.0200(4) Uani 1 1 d .
C19 C 0.34592(15) 0.35836(15) 0.94812(12) 0.0227(4) Uani 1 1 d .
H19 H 0.2801 0.3613 0.9184 0.027 Uiso 1 1 calc R
C20 C 0.37620(16) 0.32420(16) 1.02262(12) 0.0252(4) Uani 1 1 d .
H20 H 0.3301 0.3030 1.0439 0.030 Uiso 1 1 calc R
C21 C 0.47255(16) 0.32057(16) 1.06634(12) 0.0254(4) Uani 1 1 d .
H21 H 0.4913 0.2957 1.1166 0.030 Uiso 1 1 calc R
C22 C 0.54212(15) 0.35287(15) 1.03754(11) 0.0226(4) Uani 1 1 d .
H22 H 0.6079 0.3522 1.0676 0.027 Uiso 1 1 calc R
C23 C 0.51153(14) 0.38584(14) 0.96348(11) 0.0193(4) Uani 1 1 d .
C24 C 0.56550(14) 0.42327(14) 0.91644(11) 0.0181(4) Uani 1 1 d .
C25 C 0.69953(13) 0.48167(14) 0.89720(11) 0.0186(4) Uani 1 1 d .
C26 C 0.79285(14) 0.53093(15) 0.92599(11) 0.0201(4) Uani 1 1 d .
C27 C 0.85759(15) 0.54032(16) 0.99924(12) 0.0243(4) Uani 1 1 d .
H27 H 0.8468 0.5101 1.0412 0.029 Uiso 1 1 calc R
C28 C 0.93904(15) 0.59608(17) 1.00831(12) 0.0273(5) Uani 1 1 d .
H28 H 0.9851 0.6037 1.0575 0.033 Uiso 1 1 calc R
C29 C 0.95431(15) 0.64067(16) 0.94705(13) 0.0268(5) Uani 1 1 d .
H29 H 1.0109 0.6777 0.9550 0.032 Uiso 1 1 calc R
C30 C 0.88792(14) 0.63208(15) 0.87391(12) 0.0229(4) Uani 1 1 d .
H30 H 0.8978 0.6635 0.8321 0.028 Uiso 1 1 calc R
C31 C 0.80743(14) 0.57629(15) 0.86459(11) 0.0198(4) Uani 1 1 d .
C32 C 0.71959(14) 0.55894(14) 0.79470(11) 0.0186(4) Uani 1 1 d .
C33 C 0.42283(14) 0.62767(15) 0.73375(11) 0.0189(4) Uani 1 1 d .
C34 C 0.43197(14) 0.73559(15) 0.72896(10) 0.0186(4) Uani 1 1 d .
C35 C 0.36420(15) 0.80963(15) 0.71437(11) 0.0219(4) Uani 1 1 d .
H35 H 0.2996 0.7958 0.7083 0.026 Uiso 1 1 calc R
C36 C 0.39477(15) 0.90484(16) 0.70902(12) 0.0245(4) Uani 1 1 d .
H36 H 0.3498 0.9569 0.6979 0.029 Uiso 1 1 calc R
C37 C 0.49000(16) 0.92551(16) 0.71958(12) 0.0249(4) Uani 1 1 d .
H37 H 0.5087 0.9914 0.7158 0.030 Uiso 1 1 calc R
C38 C 0.55833(15) 0.85130(15) 0.73561(11) 0.0215(4) Uani 1 1 d .
H38 H 0.6234 0.8653 0.7436 0.026 Uiso 1 1 calc R
C39 C 0.52740(14) 0.75625(15) 0.73949(11) 0.0188(4) Uani 1 1 d .
C40 C 0.57922(14) 0.66122(14) 0.75570(10) 0.0175(4) Uani 1 1 d .
C41 C 0.53548(19) 0.23841(18) 0.80216(15) 0.0367(6) Uani 1 1 d .
H41A H 0.5631 0.2471 0.8572 0.055 Uiso 1 1 calc R
H41B H 0.5526 0.1735 0.7884 0.055 Uiso 1 1 calc R
H41C H 0.4659 0.2440 0.7861 0.055 Uiso 1 1 calc R
C42 C 0.69138(18) 0.75974(19) 0.62166(13) 0.0358(5) Uani 1 1 d .
H42A H 0.6272 0.7862 0.6121 0.054 Uiso 1 1 calc R
H42B H 0.6873 0.6889 0.6123 0.054 Uiso 1 1 calc R
H42C H 0.7200 0.7915 0.5878 0.054 Uiso 1 1 calc R
C43 C 0.2039(2) 0.6672(2) 0.82396(18) 0.0541(8) Uani 1 1 d .
H43A H 0.2504 0.7209 0.8370 0.081 Uiso 1 1 calc R
H43B H 0.2332 0.6080 0.8519 0.081 Uiso 1 1 calc R
H43C H 0.1483 0.6856 0.8375 0.081 Uiso 1 1 calc R

loop_
_atom_site_aniso_label
_atom_site_aniso_U_11
_atom_site_aniso_U_22
_atom_site_aniso_U_33
_atom_site_aniso_U_23
_atom_site_aniso_U_13
_atom_site_aniso_U_12
Co 0.01577(14) 0.01770(15) 0.01471(14) -0.00011(9) 0.00534(10) -0.00038(10)
N1 0.0201(8) 0.0202(8) 0.0181(8) -0.0016(6) 0.0070(7) -0.0016(7)
N2 0.0255(9) 0.0211(9) 0.0185(8) -0.0015(7) 0.0071(7) -0.0010(7)
N3 0.0194(8) 0.0192(8) 0.0181(8) 0.0007(6) 0.0066(7) -0.0016(6)
N4 0.0182(8) 0.0228(9) 0.0186(8) 0.0010(7) 0.0063(7) -0.0014(7)
N5 0.0167(8) 0.0191(8) 0.0168(8) -0.0002(6) 0.0060(6) -0.0006(6)
N6 0.0192(8) 0.0223(9) 0.0177(8) 0.0013(6) 0.0051(7) 0.0013(7)
N7 0.0160(8) 0.0180(8) 0.0181(8) -0.0004(6) 0.0065(6) 0.0012(6)
N8 0.0202(8) 0.0217(8) 0.0195(8) 0.0011(7) 0.0091(7) 0.0016(7)
N9 0.0180(8) 0.0227(9) 0.0164(8) 0.0003(7) 0.0053(6) -0.0004(7)
N10 0.0158(8) 0.0196(8) 0.0163(8) 0.0005(6) 0.0056(6) 0.0002(6)
N11 0.0169(8) 0.0197(8) 0.0178(8) 0.0001(6) 0.0056(6) 0.0003(6)
O1 0.0208(7) 0.0202(7) 0.0234(7) 0.0008(6) 0.0083(6) -0.0006(6)
O2 0.0253(8) 0.0292(8) 0.0378(9) 0.0047(7) 0.0138(7) -0.0040(6)
O3 0.0265(9) 0.0548(12) 0.0624(13) -0.0205(10) 0.0100(9) 0.0062(8)
C1 0.0228(10) 0.0197(10) 0.0208(10) 0.0035(8) 0.0109(8) 0.0030(8)
C2 0.0282(11) 0.0188(10) 0.0200(10) 0.0033(8) 0.0108(8) 0.0037(8)
C3 0.0281(11) 0.0252(11) 0.0252(11) 0.0046(8) 0.0130(9) 0.0025(9)
C4 0.0382(13) 0.0299(12) 0.0291(12) 0.0044(9) 0.0216(10) 0.0059(10)
C5 0.0446(14) 0.0284(12) 0.0210(11) 0.0003(9) 0.0164(10) 0.0035(10)
C6 0.0355(12) 0.0231(11) 0.0216(10) 0.0001(8) 0.0107(9) -0.0001(9)
C7 0.0283(11) 0.0189(10) 0.0216(10) 0.0022(8) 0.0110(9) 0.0026(8)
C8 0.0278(10) 0.0172(9) 0.0163(9) 0.0020(7) 0.0077(8) 0.0014(8)
C9 0.0227(10) 0.0164(9) 0.0187(10) 0.0002(7) 0.0047(8) -0.0019(8)
C10 0.0225(10) 0.0194(10) 0.0218(10) 0.0028(8) 0.0046(8) -0.0029(8)
C11 0.0296(11) 0.0260(11) 0.0221(11) -0.0016(8) 0.0048(9) -0.0037(9)
C12 0.0287(11) 0.0325(12) 0.0245(11) -0.0013(9) -0.0004(9) -0.0085(9)
C13 0.0200(10) 0.0318(12) 0.0310(12) 0.0046(9) 0.0019(9) -0.0055(9)
C14 0.0226(10) 0.0273(11) 0.0236(11) 0.0030(8) 0.0061(8) -0.0033(8)
C15 0.0214(10) 0.0207(10) 0.0189(10) 0.0036(8) 0.0037(8) -0.0043(8)
C16 0.0154(9) 0.0229(10) 0.0182(9) 0.0008(8) 0.0036(7) -0.0023(8)
C17 0.0209(10) 0.0178(9) 0.0196(10) -0.0011(7) 0.0095(8) -0.0011(8)
C18 0.0230(10) 0.0192(10) 0.0187(10) -0.0017(7) 0.0082(8) 0.0000(8)
C19 0.0222(10) 0.0250(11) 0.0220(10) -0.0024(8) 0.0087(8) -0.0024(8)
C20 0.0300(11) 0.0264(11) 0.0246(11) -0.0012(8) 0.0160(9) -0.0033(9)
C21 0.0353(12) 0.0252(11) 0.0174(10) 0.0008(8) 0.0114(9) 0.0001(9)
C22 0.0245(10) 0.0231(10) 0.0191(10) -0.0010(8) 0.0060(8) 0.0011(8)
C23 0.0218(10) 0.0174(9) 0.0200(10) -0.0024(7) 0.0087(8) -0.0003(8)
C24 0.0214(10) 0.0160(9) 0.0170(9) -0.0002(7) 0.0068(8) 0.0014(7)
C25 0.0174(9) 0.0189(9) 0.0194(9) -0.0001(7) 0.0062(8) 0.0029(7)
C26 0.0176(9) 0.0202(10) 0.0223(10) -0.0008(8) 0.0064(8) 0.0024(8)
C27 0.0212(10) 0.0274(11) 0.0218(10) 0.0009(8) 0.0042(8) 0.0023(8)
C28 0.0221(10) 0.0307(12) 0.0238(11) -0.0023(9) 0.0011(8) -0.0002(9)
C29 0.0199(10) 0.0248(11) 0.0347(12) -0.0043(9) 0.0082(9) -0.0029(8)
C30 0.0205(10) 0.0220(10) 0.0267(11) 0.0001(8) 0.0085(8) 0.0015(8)
C31 0.0168(9) 0.0200(10) 0.0216(10) -0.0022(8) 0.0051(8) 0.0034(8)
C32 0.0167(9) 0.0186(10) 0.0208(10) 0.0004(7) 0.0069(8) -0.0006(7)
C33 0.0192(9) 0.0240(10) 0.0135(9) 0.0011(7) 0.0052(7) 0.0018(8)
C34 0.0197(9) 0.0220(10) 0.0137(9) -0.0004(7) 0.0050(7) 0.0002(8)
C35 0.0203(10) 0.0262(11) 0.0188(10) 0.0010(8) 0.0061(8) 0.0023(8)
C36 0.0251(11) 0.0251(11) 0.0233(10) 0.0022(8) 0.0083(8) 0.0077(9)
C37 0.0304(11) 0.0197(10) 0.0256(11) 0.0008(8) 0.0109(9) 0.0005(8)
C38 0.0223(10) 0.0218(10) 0.0215(10) -0.0004(8) 0.0089(8) -0.0009(8)
C39 0.0205(9) 0.0223(10) 0.0140(9) 0.0000(7) 0.0064(7) 0.0010(8)
C40 0.0201(9) 0.0192(10) 0.0137(9) -0.0009(7) 0.0064(7) -0.0009(8)
C41 0.0431(14) 0.0291(12) 0.0429(14) -0.0004(10) 0.0212(12) -0.0014(11)
C42 0.0405(14) 0.0382(14) 0.0318(12) 0.0021(10) 0.0164(11) -0.0029(11)
C43 0.0355(14) 0.0541(18) 0.065(2) -0.0277(15) 0.0068(13) 0.0016(13)

loop_
_atom_type_symbol
_atom_type_description
_atom_type_scat_dispersion_real
_atom_type_scat_dispersion_imag
_atom_type_scat_source
C C 0.0033 0.0016 'International Tables Vol C Tables 4.2.6.8 and 6.1.1.4'
H H 0.0000 0.0000 'International Tables Vol C Tables 4.2.6.8 and 6.1.1.4'
N N 0.0061 0.0033 'International Tables Vol C Tables 4.2.6.8 and 6.1.1.4'
O O 0.0106 0.0060 'International Tables Vol C Tables 4.2.6.8 and 6.1.1.4'
Co Co 0.3494 0.9721 'International Tables Vol C Tables 4.2.6.8 and 6.1.1.4'

loop_
_geom_angle_atom_site_label_1
_geom_angle_atom_site_label_2
_geom_angle_atom_site_label_3
_geom_angle
_geom_angle_publ_flag
N3 Co N10 87.28(7) yes
N3 Co N7 174.36(7) yes
N10 Co N7 87.08(7) yes
N3 Co N5 90.72(7) yes
N10 Co N5 92.68(7) yes
N7 Co N5 89.31(7) yes
N3 Co N1 89.59(7) yes
N10 Co N1 92.39(7) yes
N7 Co N1 90.87(7) yes
N5 Co N1 174.93(7) yes
N3 Co O1 91.97(7) yes
N10 Co O1 177.17(6) yes
N7 Co O1 93.67(6) yes
N5 Co O1 90.06(6) yes
N1 Co O1 84.88(6) yes
C8 N1 C1 109.71(17) ?
C8 N1 Co 123.35(14) ?
C1 N1 Co 124.36(13) ?
C8 N2 C9 117.38(17) ?
C9 N3 C16 111.69(16) ?
C9 N3 Co 127.62(14) ?
C16 N3 Co 119.02(13) ?
C17 N4 C16 117.85(17) ?
C24 N5 C17 109.69(16) ?
C24 N5 Co 123.02(13) ?
C17 N5 Co 124.90(13) ?
C24 N6 C25 117.11(17) ?
C25 N7 C32 111.56(16) ?
C25 N7 Co 127.82(14) ?
C32 N7 Co 118.72(12) ?
C1 N8 C32 117.19(17) ?
C33 N9 C16 119.87(17) ?
C40 N10 C33 111.33(17) ?
C40 N10 Co 124.19(13) ?
C33 N10 Co 124.41(14) ?
C40 N11 C32 120.50(16) ?
C41 O1 Co 126.38(13) ?
C41 O1 H1O 109.5 ?
Co O1 H1O 111.2 ?
C42 O2 H2O 109.5 ?
C43 O3 H3O 109.5 ?
N8 C1 N1 128.65(18) ?
N8 C1 C2 124.10(18) ?
N1 C1 C2 107.24(17) ?
C3 C2 C7 121.8(2) ?
C3 C2 C1 131.2(2) ?
C7 C2 C1 107.04(18) ?
C2 C3 C4 116.8(2) ?
C2 C3 H3 121.6 ?
C4 C3 H3 121.6 ?
C5 C4 C3 121.4(2) ?
C5 C4 H4 119.3 ?
C3 C4 H4 119.3 ?
C4 C5 C6 121.5(2) ?
C4 C5 H5 119.3 ?
C6 C5 H5 119.3 ?
C7 C6 C5 117.1(2) ?
C7 C6 H6 121.4 ?
C5 C6 H6 121.4 ?
C6 C7 C2 121.4(2) ?
C6 C7 C8 131.7(2) ?
C2 C7 C8 106.92(18) ?
N2 C8 N1 128.63(19) ?
N2 C8 C7 122.31(18) ?
N1 C8 C7 109.05(18) ?
N3 C9 N2 127.51(18) ?
N3 C9 C10 109.61(18) ?
N2 C9 C10 122.83(18) ?
C11 C10 C15 121.6(2) ?
C11 C10 C9 131.3(2) ?
C15 C10 C9 107.02(17) ?
C12 C11 C10 117.4(2) ?
C12 C11 H11 121.3 ?
C10 C11 H11 121.3 ?
C13 C12 C11 121.2(2) ?
C13 C12 H12 119.4 ?
C11 C12 H12 119.4 ?
C12 C13 C14 121.2(2) ?
C12 C13 H13 119.4 ?
C14 C13 H13 119.4 ?
C15 C14 C13 117.6(2) ?
C15 C14 H14 121.2 ?
C13 C14 H14 121.2 ?
C14 C15 C10 120.94(19) ?
C14 C15 C16 130.53(19) ?
C10 C15 C16 108.52(18) ?
N4 C16 N3 114.03(16) ?
N4 C16 N9 109.02(16) ?
N3 C16 N9 111.53(15) ?
N4 C16 C15 111.92(16) ?
N3 C16 C15 101.98(16) ?
N9 C16 C15 108.10(16) ?
N4 C17 N5 128.27(18) ?
N4 C17 C18 124.23(18) ?
N5 C17 C18 107.50(16) ?
C19 C18 C23 120.92(19) ?
C19 C18 C17 132.36(19) ?
C23 C18 C17 106.72(17) ?
C18 C19 C20 117.63(19) ?
C18 C19 H19 121.2 ?
C20 C19 H19 121.2 ?
C21 C20 C19 121.25(19) ?
C21 C20 H20 119.4 ?
C19 C20 H20 119.4 ?
C20 C21 C22 120.98(19) ?
C20 C21 H21 119.5 ?
C22 C21 H21 119.5 ?
C23 C22 C21 117.36(19) ?
C23 C22 H22 121.3 ?
C21 C22 H22 121.3 ?
C22 C23 C18 121.82(19) ?
C22 C23 C24 130.96(19) ?
C18 C23 C24 107.22(17) ?
N6 C24 N5 128.69(18) ?
N6 C24 C23 122.44(17) ?
N5 C24 C23 108.83(17) ?
N7 C25 N6 127.08(18) ?
N7 C25 C26 110.00(17) ?
N6 C25 C26 122.89(17) ?
C31 C26 C27 121.85(19) ?
C31 C26 C25 107.13(17) ?
C27 C26 C25 130.93(19) ?
C26 C27 C28 116.9(2) ?
C26 C27 H27 121.5 ?
C28 C27 H27 121.5 ?
C29 C28 C27 121.4(2) ?
C29 C28 H28 119.3 ?
C27 C28 H28 119.3 ?
C28 C29 C30 121.1(2) ?
C28 C29 H29 119.4 ?
C30 C29 H29 119.4 ?
C31 C30 C29 117.6(2) ?
C31 C30 H30 121.2 ?
C29 C30 H30 121.2 ?
C30 C31 C26 121.05(19) ?
C30 C31 C32 130.47(19) ?
C26 C31 C32 108.30(17) ?
N8 C32 N7 113.81(16) ?
N8 C32 N11 108.73(15) ?
N7 C32 N11 111.60(15) ?
N8 C32 C31 112.80(16) ?
N7 C32 C31 102.23(15) ?
N11 C32 C31 107.43(15) ?
N9 C33 N10 129.64(19) ?
N9 C33 C34 123.52(18) ?
N10 C33 C34 106.78(17) ?
C35 C34 C39 121.28(19) ?
C35 C34 C33 131.11(19) ?
C39 C34 C33 107.57(17) ?
C34 C35 C36 117.29(19) ?
C34 C35 H35 121.4 ?
C36 C35 H35 121.4 ?
C35 C36 C37 121.44(19) ?
C35 C36 H36 119.3 ?
C37 C36 H36 119.3 ?
C38 C37 C36 121.2(2) ?
C38 C37 H37 119.4 ?
C36 C37 H37 119.4 ?
C39 C38 C37 117.26(19) ?
C39 C38 H38 121.4 ?
C37 C38 H38 121.4 ?
C38 C39 C34 121.50(18) ?
C38 C39 C40 131.83(18) ?
C34 C39 C40 106.65(17) ?
N11 C40 N10 129.51(18) ?
N11 C40 C39 122.93(18) ?
N10 C40 C39 107.55(16) ?
O1 C41 H41A 109.5 ?
O1 C41 H41B 109.5 ?
H41A C41 H41B 109.5 ?
O1 C41 H41C 109.5 ?
H41A C41 H41C 109.5 ?
H41B C41 H41C 109.5 ?
O2 C42 H42A 109.5 ?
O2 C42 H42B 109.5 ?
H42A C42 H42B 109.5 ?
O2 C42 H42C 109.5 ?
H42A C42 H42C 109.5 ?
H42B C42 H42C 109.5 ?
O3 C43 H43A 109.5 ?
O3 C43 H43B 109.5 ?
H43A C43 H43B 109.5 ?
O3 C43 H43C 109.5 ?
H43A C43 H43C 109.5 ?
H43B C43 H43C 109.5 ?

loop_
_geom_bond_atom_site_label_1
_geom_bond_atom_site_label_2
_geom_bond_distance
_geom_bond_publ_flag
Co N3 1.8536(17) yes
Co N10 1.8577(17) yes
Co N7 1.8612(16) yes
Co N5 1.8956(16) yes
Co N1 1.8982(17) yes
Co O1 1.9978(14) yes
N1 C8 1.353(3) ?
N1 C1 1.407(3) ?
N2 C8 1.327(3) ?
N2 C9 1.364(3) ?
N3 C9 1.311(3) ?
N3 C16 1.473(3) ?
N4 C17 1.284(3) ?
N4 C16 1.465(3) ?
N5 C24 1.358(2) ?
N5 C17 1.402(2) ?
N6 C24 1.322(3) ?
N6 C25 1.365(3) ?
N7 C25 1.309(2) ?
N7 C32 1.473(2) ?
N8 C1 1.284(3) ?
N8 C32 1.462(2) ?
N9 C33 1.293(3) ?
N9 C16 1.481(3) ?
N10 C40 1.370(3) ?
N10 C33 1.382(3) ?
N11 C40 1.297(2) ?
N11 C32 1.479(2) ?
O1 C41 1.439(3) ?
O1 H1O 0.8400 ?
O2 C42 1.421(3) ?
O2 H2O 0.8400 ?
O3 C43 1.401(4) ?
O3 H3O 0.8400 ?
C1 C2 1.482(3) ?
C2 C3 1.382(3) ?
C2 C7 1.391(3) ?
C3 C4 1.397(3) ?
C3 H3 0.9500 ?
C4 C5 1.387(3) ?
C4 H4 0.9500 ?
C5 C6 1.390(3) ?
C5 H5 0.9500 ?
C6 C7 1.384(3) ?
C6 H6 0.9500 ?
C7 C8 1.479(3) ?
C9 C10 1.474(3) ?
C10 C11 1.388(3) ?
C10 C15 1.389(3) ?
C11 C12 1.388(3) ?
C11 H11 0.9500 ?
C12 C13 1.386(3) ?
C12 H12 0.9500 ?
C13 C14 1.396(3) ?
C13 H13 0.9500 ?
C14 C15 1.383(3) ?
C14 H14 0.9500 ?
C15 C16 1.525(3) ?
C17 C18 1.482(3) ?
C18 C19 1.384(3) ?
C18 C23 1.393(3) ?
C19 C20 1.396(3) ?
C19 H19 0.9500 ?
C20 C21 1.391(3) ?
C20 H20 0.9500 ?
C21 C22 1.395(3) ?
C21 H21 0.9500 ?
C22 C23 1.383(3) ?
C22 H22 0.9500 ?
C23 C24 1.475(3) ?
C25 C26 1.472(3) ?
C26 C31 1.390(3) ?
C26 C27 1.391(3) ?
C27 C28 1.393(3) ?
C27 H27 0.9500 ?
C28 C29 1.388(3) ?
C28 H28 0.9500 ?
C29 C30 1.397(3) ?
C29 H29 0.9500 ?
C30 C31 1.381(3) ?
C30 H30 0.9500 ?
C31 C32 1.523(3) ?
C33 C34 1.483(3) ?
C34 C35 1.388(3) ?
C34 C39 1.397(3) ?
C35 C36 1.391(3) ?
C35 H35 0.9500 ?
C36 C37 1.394(3) ?
C36 H36 0.9500 ?
C37 C38 1.394(3) ?
C37 H37 0.9500 ?
C38 C39 1.385(3) ?
C38 H38 0.9500 ?
C39 C40 1.486(3) ?
C41 H41A 0.9800 ?
C41 H41B 0.9800 ?
C41 H41C 0.9800 ?
C42 H42A 0.9800 ?
C42 H42B 0.9800 ?
C42 H42C 0.9800 ?
C43 H43A 0.9800 ?
C43 H43B 0.9800 ?
C43 H43C 0.9800 ?

loop_
_geom_hbond_atom_site_label_D
_geom_hbond_atom_site_label_H
_geom_hbond_atom_site_label_A
_geom_hbond_distance_DH
_geom_hbond_distance_HA
_geom_hbond_distance_DA
_geom_hbond_angle_DHA
_geom_hbond_site_symmetry_A
O2 H2O N11 0.84 1.87 2.696(2) 168.3 .
O3 H3O N9 0.84 2.01 2.837(2) 168.0 .
O1 H1O O2 0.84 1.73 2.564(2) 174.0 2_646

loop_
_geom_torsion_atom_site_label_1
_geom_torsion_atom_site_label_2
_geom_torsion_atom_site_label_3
_geom_torsion_atom_site_label_4
_geom_torsion
N3 Co N1 C8 -24.23(16)
N10 Co N1 C8 -111.49(16)
N7 Co N1 C8 161.39(16)
N5 Co N1 C8 69.4(8)
O1 Co N1 C8 67.78(16)
N3 Co N1 C1 175.88(16)
N10 Co N1 C1 88.62(16)
N7 Co N1 C1 1.50(16)
N5 Co N1 C1 -90.5(8)
O1 Co N1 C1 -92.10(16)
N10 Co N3 C9 108.59(18)
N7 Co N3 C9 110.9(7)
N5 Co N3 C9 -158.76(18)
N1 Co N3 C9 16.18(18)
O1 Co N3 C9 -68.68(17)
N10 Co N3 C16 -55.37(14)
N7 Co N3 C16 -53.0(8)
N5 Co N3 C16 37.27(14)
N1 Co N3 C16 -147.78(14)
O1 Co N3 C16 127.35(14)
N3 Co N5 C24 160.14(16)
N10 Co N5 C24 -112.55(16)
N7 Co N5 C24 -25.50(16)
N1 Co N5 C24 66.6(8)
O1 Co N5 C24 68.17(15)
N3 Co N5 C17 -0.46(16)
N10 Co N5 C17 86.86(16)
N7 Co N5 C17 173.91(16)
N1 Co N5 C17 -94.0(8)
O1 Co N5 C17 -92.43(16)
N3 Co N7 C25 104.3(7)
N10 Co N7 C25 106.64(17)
N5 Co N7 C25 13.93(17)
N1 Co N7 C25 -161.01(17)
O1 Co N7 C25 -76.09(17)
N3 Co N7 C32 -58.6(7)
N10 Co N7 C32 -56.25(14)
N5 Co N7 C32 -148.97(14)
N1 Co N7 C32 36.10(14)
O1 Co N7 C32 121.02(13)
N3 Co N10 C40 -150.85(16)
N7 Co N10 C40 29.38(15)
N5 Co N10 C40 118.56(15)
N1 Co N10 C40 -61.37(16)
N3 Co N10 C33 25.89(16)
N7 Co N10 C33 -153.88(16)
N5 Co N10 C33 -64.70(16)
N1 Co N10 C33 115.37(16)
N3 Co O1 C41 -69.57(18)
N7 Co O1 C41 110.47(17)
N5 Co O1 C41 21.15(18)
N1 Co O1 C41 -158.99(18)
C32 N8 C1 N1 -2.9(3)
C32 N8 C1 C2 176.51(18)
C8 N1 C1 N8 178.6(2)
Co N1 C1 N8 -19.2(3)
C8 N1 C1 C2 -0.9(2)
Co N1 C1 C2 161.37(13)
N8 C1 C2 C3 1.1(4)
N1 C1 C2 C3 -179.4(2)
N8 C1 C2 C7 -177.61(19)
N1 C1 C2 C7 1.9(2)
C7 C2 C3 C4 -0.5(3)
C1 C2 C3 C4 -179.1(2)
C2 C3 C4 C5 0.8(3)
C3 C4 C5 C6 0.1(3)
C4 C5 C6 C7 -1.4(3)
C5 C6 C7 C2 1.7(3)
C5 C6 C7 C8 -178.1(2)
C3 C2 C7 C6 -0.8(3)
C1 C2 C7 C6 178.10(19)
C3 C2 C7 C8 179.06(19)
C1 C2 C7 C8 -2.1(2)
C9 N2 C8 N1 5.4(3)
C9 N2 C8 C7 -173.33(18)
C1 N1 C8 N2 -179.3(2)
Co N1 C8 N2 18.2(3)
C1 N1 C8 C7 -0.4(2)
Co N1 C8 C7 -162.87(13)
C6 C7 C8 N2 0.4(3)
C2 C7 C8 N2 -179.41(18)
C6 C7 C8 N1 -178.6(2)
C2 C7 C8 N1 1.6(2)
C16 N3 C9 N2 165.87(19)
Co N3 C9 N2 0.9(3)
C16 N3 C9 C10 -11.5(2)
Co N3 C9 C10 -176.44(13)
C8 N2 C9 N3 -16.0(3)
C8 N2 C9 C10 161.01(18)
N3 C9 C10 C11 -173.2(2)
N2 C9 C10 C11 9.3(3)
N3 C9 C10 C15 7.7(2)
N2 C9 C10 C15 -169.77(18)
C15 C10 C11 C12 -0.4(3)
C9 C10 C11 C12 -179.4(2)
C10 C11 C12 C13 1.5(3)
C11 C12 C13 C14 -0.6(4)
C12 C13 C14 C15 -1.5(3)
C13 C14 C15 C10 2.5(3)
C13 C14 C15 C16 -179.3(2)
C11 C10 C15 C14 -1.6(3)
C9 C10 C15 C14 177.53(18)
C11 C10 C15 C16 179.81(19)
C9 C10 C15 C16 -1.0(2)
C17 N4 C16 N3 41.3(2)
C17 N4 C16 N9 -84.1(2)
C17 N4 C16 C15 156.39(18)
C9 N3 C16 N4 131.10(18)
Co N3 C16 N4 -62.52(19)
C9 N3 C16 N9 -104.88(18)
Co N3 C16 N9 61.50(19)
C9 N3 C16 C15 10.3(2)
Co N3 C16 C15 176.66(12)
C33 N9 C16 N4 102.5(2)
C33 N9 C16 N3 -24.3(2)
C33 N9 C16 C15 -135.65(18)
C14 C15 C16 N4 54.3(3)
C10 C15 C16 N4 -127.35(18)
C14 C15 C16 N3 176.6(2)
C10 C15 C16 N3 -5.1(2)
C14 C15 C16 N9 -65.8(3)
C10 C15 C16 N9 112.57(18)
C16 N4 C17 N5 -1.3(3)
C16 N4 C17 C18 179.35(18)
C24 N5 C17 N4 179.1(2)
Co N5 C17 N4 -18.2(3)
C24 N5 C17 C18 -1.5(2)
Co N5 C17 C18 161.28(13)
N4 C17 C18 C19 -0.5(4)
N5 C17 C18 C19 -180.0(2)
N4 C17 C18 C23 179.70(19)
N5 C17 C18 C23 0.2(2)
C23 C18 C19 C20 -1.8(3)
C17 C18 C19 C20 178.4(2)
C18 C19 C20 C21 0.6(3)
C19 C20 C21 C22 1.3(3)
C20 C21 C22 C23 -1.8(3)
C21 C22 C23 C18 0.5(3)
C21 C22 C23 C24 -179.3(2)
C19 C18 C23 C22 1.4(3)
C17 C18 C23 C22 -178.81(18)
C19 C18 C23 C24 -178.81(18)
C17 C18 C23 C24 1.0(2)
C25 N6 C24 N5 5.0(3)
C25 N6 C24 C23 -172.62(18)
C17 N5 C24 N6 -175.75(19)
Co N5 C24 N6 21.1(3)
C17 N5 C24 C23 2.2(2)
Co N5 C24 C23 -161.03(13)
C22 C23 C24 N6 -4.1(3)
C18 C23 C24 N6 176.08(18)
C22 C23 C24 N5 177.8(2)
C18 C23 C24 N5 -2.0(2)
C32 N7 C25 N6 170.10(18)
Co N7 C25 N6 6.2(3)
C32 N7 C25 C26 -8.3(2)
Co N7 C25 C26 -172.18(13)
C24 N6 C25 N7 -19.8(3)
C24 N6 C25 C26 158.34(18)
N7 C25 C26 C31 3.8(2)
N6 C25 C26 C31 -174.67(18)
N7 C25 C26 C27 -179.7(2)
N6 C25 C26 C27 1.8(3)
C31 C26 C27 C28 -1.1(3)
C25 C26 C27 C28 -177.2(2)
C26 C27 C28 C29 0.5(3)
C27 C28 C29 C30 0.6(3)
C28 C29 C30 C31 -1.1(3)
C29 C30 C31 C26 0.4(3)
C29 C30 C31 C32 174.9(2)
C27 C26 C31 C30 0.7(3)
C25 C26 C31 C30 177.58(18)
C27 C26 C31 C32 -174.85(18)
C25 C26 C31 C32 2.0(2)
C1 N8 C32 N7 44.0(2)
C1 N8 C32 N11 -81.1(2)
C1 N8 C32 C31 159.87(18)
C25 N7 C32 N8 130.95(17)
Co N7 C32 N8 -63.52(19)
C25 N7 C32 N11 -105.53(18)
Co N7 C32 N11 60.00(19)
C25 N7 C32 C31 9.0(2)
Co N7 C32 C31 174.55(12)
C40 N11 C32 N8 103.4(2)
C40 N11 C32 N7 -22.9(2)
C40 N11 C32 C31 -134.21(18)
C30 C31 C32 N8 56.0(3)
C26 C31 C32 N8 -128.98(18)
C30 C31 C32 N7 178.7(2)
C26 C31 C32 N7 -6.4(2)
C30 C31 C32 N11 -63.8(3)
C26 C31 C32 N11 111.22(18)
C16 N9 C33 N10 -4.9(3)
C16 N9 C33 C34 171.74(17)
C40 N10 C33 N9 176.12(19)
Co N10 C33 N9 -1.0(3)
C40 N10 C33 C34 -1.0(2)
Co N10 C33 C34 -178.10(12)
N9 C33 C34 C35 3.3(3)
N10 C33 C34 C35 -179.40(19)
N9 C33 C34 C39 -174.48(18)
N10 C33 C34 C39 2.9(2)
C39 C34 C35 C36 1.4(3)
C33 C34 C35 C36 -176.09(19)
C34 C35 C36 C37 -1.4(3)
C35 C36 C37 C38 0.3(3)
C36 C37 C38 C39 0.9(3)
C37 C38 C39 C34 -1.0(3)
C37 C38 C39 C40 -179.3(2)
C35 C34 C39 C38 -0.2(3)
C33 C34 C39 C38 177.82(18)
C35 C34 C39 C40 178.53(17)
C33 C34 C39 C40 -3.5(2)
C32 N11 C40 N10 -3.7(3)
C32 N11 C40 C39 174.76(17)
C33 N10 C40 N11 177.55(19)
Co N10 C40 N11 -5.3(3)
C33 N10 C40 C39 -1.1(2)
Co N10 C40 C39 175.98(12)
C38 C39 C40 N11 2.7(3)
C34 C39 C40 N11 -175.87(18)
C38 C39 C40 N10 -178.5(2)
C34 C39 C40 N10 2.9(2)
